data_1561448
loop_
_publ_author_name
'Kang, Taewon'
'Kim, Hongsik'
'Jeoung, Sungeun'
'Moon, Dohyun'
'Moon, Hoi Ri'
'Lee, Dongwhan'

_publ_section_title
;
 Non-stackable molecules assemble into porous crystals displaying
 concerted cavity-changing motions
;
_journal_name_full 'Chemical Science'
_journal_paper_doi 10.1039/D1SC01163D
_journal_year 2021
_chemical_formula_moiety '2(C H Cl3), C38 H24 N6'
_chemical_formula_sum 'C40 H26 Cl6 N6'
_chemical_formula_weight 803.37
_space_group_crystal_system triclinic
_space_group_IT_number 2
_space_group_name_Hall '-P 1'
_space_group_name_H-M_alt 'P -1'
_atom_sites_solution_hydrogens geom
_audit_creation_method SHELXL-2018/3
_audit_update_record
;
2021-03-29 deposited with the CCDC.	2021-04-01 downloaded from the CCDC.
;
_cell_angle_alpha 100.1144(13)
_cell_angle_beta 104.4568(15)
_cell_angle_gamma 112.6428(16)
_cell_formula_units_Z 2
_cell_length_a 11.6072(2)
_cell_length_b 11.69065(19)
_cell_length_c 15.3099(2)
_cell_measurement_reflns_used 14175
_cell_measurement_temperature 93(2)
_cell_measurement_theta_max 78.8950
_cell_measurement_theta_min 4.4220
_cell_volume 1768.75(6)
_computing_cell_refinement 'CrysAlisPro 1.171.39.29d (Rigaku OD, 2017)'
_computing_data_collection 'CrysAlisPro 1.171.39.29d (Rigaku OD, 2017)'
_computing_data_reduction 'CrysAlisPro 1.171.39.29d (Rigaku OD, 2017)'
_computing_molecular_graphics 'Olex2 (Dolomanov et al., 2009)'
_computing_publication_material 'Olex2 (Dolomanov et al., 2009)'
_computing_structure_refinement 'ShelXL (Sheldrick, 2015)'
_computing_structure_solution 'ShelXT (Sheldrick, 2015)'
_diffrn_ambient_temperature 93(2)
_diffrn_measured_fraction_theta_full 0.998
_diffrn_measured_fraction_theta_max 0.962
_diffrn_measurement_device_type 'four-circle diffractometer'
_diffrn_measurement_method '\w scans'
_diffrn_radiation_type CuK\a
_diffrn_radiation_wavelength 1.54184
_diffrn_reflns_av_R_equivalents 0.0433
_diffrn_reflns_av_unetI/netI 0.0441
_diffrn_reflns_Laue_measured_fraction_full 0.998
_diffrn_reflns_Laue_measured_fraction_max 0.962
_diffrn_reflns_limit_h_max 14
_diffrn_reflns_limit_h_min -11
_diffrn_reflns_limit_k_max 14
_diffrn_reflns_limit_k_min -14
_diffrn_reflns_limit_l_max 19
_diffrn_reflns_limit_l_min -19
_diffrn_reflns_number 22039
_diffrn_reflns_point_group_measured_fraction_full 0.998
_diffrn_reflns_point_group_measured_fraction_max 0.962
_diffrn_reflns_theta_full 67.684
_diffrn_reflns_theta_max 79.311
_diffrn_reflns_theta_min 3.129
_diffrn_source 'fine-focus sealed X-ray tube'
_exptl_absorpt_coefficient_mu 4.759
_exptl_absorpt_correction_T_max 1.000
_exptl_absorpt_correction_T_min 0.239
_exptl_absorpt_correction_type gaussian
_exptl_absorpt_process_details 'SCALE3 ABSPACK scaling algorithm'
_exptl_crystal_colour 'clear colourless'
_exptl_crystal_density_diffrn 1.508
_exptl_crystal_description irregular
_exptl_crystal_F_000 820
_exptl_crystal_size_max 0.250
_exptl_crystal_size_mid 0.165
_exptl_crystal_size_min 0.081
_refine_diff_density_max 0.856
_refine_diff_density_min -1.324
_refine_diff_density_rms 0.073
_refine_ls_extinction_method none
_refine_ls_goodness_of_fit_ref 1.096
_refine_ls_hydrogen_treatment constr
_refine_ls_matrix_type full
_refine_ls_number_parameters 469
_refine_ls_number_reflns 7391
_refine_ls_number_restraints 0
_refine_ls_restrained_S_all 1.096
_refine_ls_R_factor_all 0.0550
_refine_ls_R_factor_gt 0.0523
_refine_ls_shift/su_max 0.001
_refine_ls_shift/su_mean 0.000
_refine_ls_structure_factor_coef Fsqd
_refine_ls_weighting_details 'w=1/[\s^2^(Fo^2^)+(0.0618P)^2^+1.8641P] where P=(Fo^2^+2Fc^2^)/3'
_refine_ls_weighting_scheme calc
_refine_ls_wR_factor_gt 0.1384
_refine_ls_wR_factor_ref 0.1410
_reflns_Friedel_coverage 0.000
_reflns_number_gt 6770
_reflns_number_total 7391
_reflns_threshold_expression 'I > 2\s(I)'
_cod_data_source_file d1sc01163d2.cif
_cod_data_source_block 2
_cod_database_code 1561448
_shelx_shelxl_version_number 2018/3
_shelx_space_group_comment
;
The symmetry employed for this shelxl refinement is uniquely defined
by the following loop, which should always be used as a source of
symmetry information in preference to the above space-group names.
They are only intended as comments.
;
_shelx_estimated_absorpt_t_min 0.382
_shelx_estimated_absorpt_t_max 0.699

loop_
_space_group_symop_operation_xyz
'x, y, z'
'-x, -y, -z'

loop_
_atom_site_label
_atom_site_type_symbol
_atom_site_fract_x
_atom_site_fract_y
_atom_site_fract_z
_atom_site_U_iso_or_equiv
_atom_site_adp_type
_atom_site_occupancy
_atom_site_site_symmetry_order
_atom_site_calc_flag
_atom_site_refinement_flags_posn
_atom_site_refinement_flags_adp
_atom_site_refinement_flags_occupancy
_atom_site_disorder_assembly
_atom_site_disorder_group
Cl01 Cl 0.47772(6) 0.26971(6) 0.00437(5) 0.03920(17) Uani 1 1 d . . . . .
Cl04 Cl 0.75879(6) 0.35884(7) 0.03306(5) 0.04321(18) Uani 1 1 d . . . . .
Cl05 Cl 0.61050(8) 0.46982(8) -0.07236(6) 0.0484(2) Uani 1 1 d . . . . .
C01F C 0.6279(3) 0.4034(2) 0.02136(18) 0.0317(5) Uani 1 1 d . . . . .
H01F H 0.651023 0.471476 0.081150 0.038 Uiso 1 1 calc R U . . .
Cl06 Cl 1.16166(12) 0.56104(8) 0.17569(9) 0.0799(4) Uani 1 1 d . . . . .
C01G C 1.0989(3) 0.5018(3) 0.2590(2) 0.0389(6) Uani 1 1 d . . . . .
H01G H 1.176044 0.527427 0.317841 0.047 Uiso 1 1 calc R U . . .
N00A N 0.32817(18) 0.58849(17) 0.49550(13) 0.0198(4) Uani 1 1 d . . . . .
N00B N 0.41994(18) 0.77695(17) 0.45679(13) 0.0217(4) Uani 1 1 d . . . . .
N00C N 0.71168(18) 0.81725(17) 0.27283(13) 0.0210(4) Uani 1 1 d . . . . .
N007 N 0.68265(18) 0.69011(17) 0.25936(13) 0.0210(4) Uani 1 1 d . . . . .
N008 N 0.40126(18) 0.65223(17) 0.44702(13) 0.0203(4) Uani 1 1 d . . . . .
N009 N 0.74892(18) 0.64665(17) 0.21128(13) 0.0211(4) Uani 1 1 d . . . . .
C00D C 0.3003(2) 0.6775(2) 0.53882(15) 0.0195(4) Uani 1 1 d . . . . .
C00E C 1.0247(2) 1.0056(2) 0.26063(15) 0.0205(4) Uani 1 1 d . . . . .
C00F C 0.4523(2) 0.5929(2) 0.38834(15) 0.0194(4) Uani 1 1 d . . . . .
C00G C 0.5448(2) 0.6702(2) 0.35510(15) 0.0195(4) Uani 1 1 d . . . . .
H00G H 0.575724 0.761775 0.372894 0.023 Uiso 1 1 calc R U . . .
C00H C 0.7997(2) 0.8559(2) 0.23036(15) 0.0200(4) Uani 1 1 d . . . . .
C00I C 0.5498(2) 0.4767(2) 0.27036(15) 0.0223(4) Uani 1 1 d . . . . .
H00I H 0.583229 0.437238 0.229944 0.027 Uiso 1 1 calc R U . . .
C00J C 1.1263(2) 1.1157(2) 0.33044(15) 0.0222(4) Uani 1 1 d . . . . .
H00J H 1.110178 1.186378 0.354781 0.027 Uiso 1 1 calc R U . . .
C00K C 0.5914(2) 0.6106(2) 0.29501(15) 0.0200(4) Uani 1 1 d . . . . .
C00L C 0.1743(2) 0.8360(2) 0.52806(15) 0.0214(4) Uani 1 1 d . . . . .
C00M C 0.2243(2) 0.6834(2) 0.60489(15) 0.0209(4) Uani 1 1 d . . . . .
H00M H 0.186151 0.601934 0.622426 0.025 Uiso 1 1 calc R U . . .
C00N C 1.0493(2) 0.9013(2) 0.22412(15) 0.0213(4) Uani 1 1 d . . . . .
C00O C -0.0996(2) 0.6972(2) 0.48000(15) 0.0235(4) Uani 1 1 d . . . . .
H00O H -0.193400 0.649534 0.462407 0.028 Uiso 1 1 calc R U . . .
C00P C 0.1202(2) 0.7214(2) 0.55276(15) 0.0208(4) Uani 1 1 d . . . . .
C00Q C 0.8780(2) 0.8464(2) 0.07247(16) 0.0249(5) Uani 1 1 d . . . . .
C00R C 0.3553(2) 0.7920(2) 0.51450(15) 0.0206(4) Uani 1 1 d . . . . .
C00S C 0.4081(2) 0.4584(2) 0.36531(15) 0.0217(4) Uani 1 1 d . . . . .
H00S H 0.345398 0.406587 0.389242 0.026 Uiso 1 1 calc R U . . .
C00T C -0.0163(2) 0.6525(2) 0.52896(15) 0.0216(4) Uani 1 1 d . . . . .
H00T H -0.052743 0.575445 0.545941 0.026 Uiso 1 1 calc R U . . .
C00U C 0.4586(2) 0.4023(2) 0.30625(16) 0.0228(4) Uani 1 1 d . . . . .
H00U H 0.429981 0.311064 0.290187 0.027 Uiso 1 1 calc R U . . .
C00V C 0.8230(2) 0.7521(2) 0.19317(15) 0.0211(4) Uani 1 1 d . . . . .
C00W C 0.9267(2) 0.7863(2) 0.14629(16) 0.0231(4) Uani 1 1 d . . . . .
H00W H 0.943453 0.712056 0.120018 0.028 Uiso 1 1 calc R U . . .
C00X C 1.2527(2) 1.1227(2) 0.36496(16) 0.0255(5) Uani 1 1 d . . . . .
H00X H 1.322596 1.197929 0.413370 0.031 Uiso 1 1 calc R U . . .
C00Y C 0.3227(2) 0.8042(2) 0.68903(16) 0.0244(4) Uani 1 1 d . . . . .
C00Z C 0.8526(2) 0.9496(2) 0.10970(16) 0.0242(4) Uani 1 1 d . . . . .
C01A C 0.4699(2) 1.0348(2) 0.73360(19) 0.0316(5) Uani 1 1 d . . . . .
H01A H 0.508446 1.111767 0.716878 0.038 Uiso 1 1 calc R U . . .
C01B C 0.8187(2) 0.8743(3) -0.08098(18) 0.0374(6) Uani 1 1 d . . . . .
H01B H 0.807822 0.849625 -0.146135 0.045 Uiso 1 1 calc R U . . .
C01C C 0.7916(2) 0.9743(3) -0.04527(19) 0.0360(6) Uani 1 1 d . . . . .
H01C H 0.761870 1.017541 -0.086103 0.043 Uiso 1 1 calc R U . . .
C01D C 0.5048(3) 1.0369(3) 0.82809(19) 0.0383(6) Uani 1 1 d . . . . .
H01D H 0.567556 1.116117 0.876115 0.046 Uiso 1 1 calc R U . . .
C01E C 0.4496(3) 0.9257(3) 0.85262(19) 0.0386(6) Uani 1 1 d . . . . .
H01E H 0.474484 0.929068 0.917373 0.046 Uiso 1 1 calc R U . . .
C010 C 1.1750(2) 0.9093(2) 0.25753(16) 0.0234(4) Uani 1 1 d . . . . .
H010 H 1.192122 0.839761 0.232114 0.028 Uiso 1 1 calc R U . . .
C011 C 0.3272(2) 0.9000(2) 0.55813(16) 0.0232(4) Uani 1 1 d . . . . .
H011 H 0.365955 0.981161 0.540339 0.028 Uiso 1 1 calc R U . . .
C012 C 0.8807(2) 0.9828(2) 0.21671(15) 0.0217(4) Uani 1 1 d . . . . .
H012 H 0.862831 1.056130 0.243259 0.026 Uiso 1 1 calc R U . . .
C013 C 0.3780(2) 0.9185(2) 0.66455(16) 0.0246(5) Uani 1 1 d . . . . .
C014 C 0.0914(2) 0.8813(2) 0.48059(16) 0.0247(4) Uani 1 1 d . . . . .
H014 H 0.127587 0.959152 0.464425 0.030 Uiso 1 1 calc R U . . .
C015 C -0.0463(2) 0.8112(2) 0.45670(16) 0.0253(5) Uani 1 1 d . . . . .
H015 H -0.103860 0.841803 0.424238 0.030 Uiso 1 1 calc R U . . .
C016 C 1.2768(2) 1.0200(2) 0.32882(17) 0.0259(5) Uani 1 1 d . . . . .
H016 H 1.363068 1.025179 0.352778 0.031 Uiso 1 1 calc R U . . .
C017 C 0.8079(2) 1.0125(3) 0.05063(18) 0.0300(5) Uani 1 1 d . . . . .
H017 H 0.788443 1.080710 0.074987 0.036 Uiso 1 1 calc R U . . .
C018 C 0.3570(3) 0.8074(3) 0.78310(17) 0.0299(5) Uani 1 1 d . . . . .
H018 H 0.318396 0.730925 0.800266 0.036 Uiso 1 1 calc R U . . .
C019 C 0.8615(2) 0.8093(3) -0.02257(17) 0.0319(5) Uani 1 1 d . . . . .
H019 H 0.879292 0.740111 -0.047599 0.038 Uiso 1 1 calc R U . . .
Cl1 Cl 0.99816(8) 0.56999(7) 0.28770(5) 0.04498(19) Uani 1 1 d . . . . .
Cl2 Cl 1.01326(8) 0.33132(6) 0.21781(5) 0.04416(18) Uani 1 1 d . . . . .

loop_
_atom_site_aniso_label
_atom_site_aniso_U_11
_atom_site_aniso_U_22
_atom_site_aniso_U_33
_atom_site_aniso_U_23
_atom_site_aniso_U_13
_atom_site_aniso_U_12
Cl01 0.0293(3) 0.0333(3) 0.0519(4) 0.0101(3) 0.0198(3) 0.0088(2)
Cl04 0.0264(3) 0.0553(4) 0.0479(4) 0.0248(3) 0.0095(3) 0.0165(3)
Cl05 0.0504(4) 0.0680(5) 0.0589(4) 0.0429(4) 0.0349(4) 0.0387(4)
C01F 0.0321(12) 0.0285(12) 0.0282(12) 0.0047(9) 0.0123(10) 0.0079(10)
Cl06 0.1075(8) 0.0447(4) 0.1303(9) 0.0354(5) 0.1049(8) 0.0334(5)
C01G 0.0292(13) 0.0366(14) 0.0431(15) 0.0061(11) 0.0090(11) 0.0121(11)
N00A 0.0193(8) 0.0220(8) 0.0222(8) 0.0108(7) 0.0120(7) 0.0087(7)
N00B 0.0221(9) 0.0181(8) 0.0278(9) 0.0089(7) 0.0134(7) 0.0081(7)
N00C 0.0202(8) 0.0206(8) 0.0252(9) 0.0092(7) 0.0118(7) 0.0087(7)
N007 0.0210(9) 0.0196(8) 0.0268(9) 0.0086(7) 0.0152(7) 0.0086(7)
N008 0.0202(8) 0.0197(8) 0.0256(9) 0.0098(7) 0.0147(7) 0.0081(7)
N009 0.0177(8) 0.0220(9) 0.0247(9) 0.0055(7) 0.0124(7) 0.0076(7)
C00D 0.0175(9) 0.0214(10) 0.0221(10) 0.0095(8) 0.0090(8) 0.0089(8)
C00E 0.0216(10) 0.0229(10) 0.0223(10) 0.0120(8) 0.0134(8) 0.0096(8)
C00F 0.0167(9) 0.0229(10) 0.0209(10) 0.0083(8) 0.0090(8) 0.0090(8)
C00G 0.0171(9) 0.0190(9) 0.0235(10) 0.0075(8) 0.0095(8) 0.0072(8)
C00H 0.0195(10) 0.0199(10) 0.0228(10) 0.0081(8) 0.0111(8) 0.0079(8)
C00I 0.0229(10) 0.0231(10) 0.0245(10) 0.0083(8) 0.0133(9) 0.0104(9)
C00J 0.0266(11) 0.0196(9) 0.0231(10) 0.0096(8) 0.0138(9) 0.0086(8)
C00K 0.0158(9) 0.0211(10) 0.0227(10) 0.0072(8) 0.0088(8) 0.0065(8)
C00L 0.0234(10) 0.0212(10) 0.0240(10) 0.0081(8) 0.0135(8) 0.0107(8)
C00M 0.0223(10) 0.0236(10) 0.0226(10) 0.0103(8) 0.0128(8) 0.0117(8)
C00N 0.0213(10) 0.0219(10) 0.0229(10) 0.0090(8) 0.0130(8) 0.0076(8)
C00O 0.0219(10) 0.0283(11) 0.0220(10) 0.0064(8) 0.0095(8) 0.0125(9)
C00P 0.0231(10) 0.0230(10) 0.0208(10) 0.0080(8) 0.0126(8) 0.0112(8)
C00Q 0.0154(9) 0.0289(11) 0.0247(11) 0.0069(9) 0.0099(8) 0.0031(8)
C00R 0.0184(9) 0.0194(10) 0.0250(10) 0.0080(8) 0.0109(8) 0.0070(8)
C00S 0.0206(10) 0.0204(10) 0.0264(11) 0.0100(8) 0.0129(8) 0.0074(8)
C00T 0.0224(10) 0.0234(10) 0.0218(10) 0.0069(8) 0.0126(8) 0.0100(8)
C00U 0.0234(10) 0.0193(10) 0.0285(11) 0.0087(8) 0.0132(9) 0.0094(8)
C00V 0.0194(10) 0.0223(10) 0.0218(10) 0.0061(8) 0.0106(8) 0.0077(8)
C00W 0.0197(10) 0.0229(10) 0.0268(11) 0.0060(8) 0.0138(9) 0.0068(8)
C00X 0.0229(11) 0.0240(10) 0.0267(11) 0.0097(9) 0.0111(9) 0.0052(9)
C00Y 0.0212(10) 0.0303(11) 0.0265(11) 0.0078(9) 0.0116(9) 0.0149(9)
C00Z 0.0169(9) 0.0286(11) 0.0254(11) 0.0110(9) 0.0112(8) 0.0049(8)
C01A 0.0240(11) 0.0282(12) 0.0409(14) 0.0013(10) 0.0104(10) 0.0145(10)
C01B 0.0225(11) 0.0522(16) 0.0228(11) 0.0129(11) 0.0093(9) 0.0007(11)
C01C 0.0216(11) 0.0503(15) 0.0322(13) 0.0235(12) 0.0097(10) 0.0075(11)
C01D 0.0317(13) 0.0389(14) 0.0344(13) -0.0059(11) 0.0036(11) 0.0185(11)
C01E 0.0390(14) 0.0548(17) 0.0253(12) 0.0035(11) 0.0080(11) 0.0300(13)
C010 0.0218(10) 0.0232(10) 0.0314(11) 0.0116(9) 0.0167(9) 0.0103(9)
C011 0.0227(10) 0.0202(10) 0.0305(11) 0.0090(8) 0.0144(9) 0.0098(8)
C012 0.0216(10) 0.0212(10) 0.0255(11) 0.0101(8) 0.0133(8) 0.0085(8)
C013 0.0207(10) 0.0270(11) 0.0291(11) 0.0063(9) 0.0114(9) 0.0129(9)
C014 0.0304(12) 0.0256(11) 0.0262(11) 0.0115(9) 0.0165(9) 0.0151(9)
C015 0.0284(11) 0.0305(11) 0.0234(10) 0.0090(9) 0.0117(9) 0.0177(10)
C016 0.0190(10) 0.0288(11) 0.0318(12) 0.0134(9) 0.0125(9) 0.0085(9)
C017 0.0197(10) 0.0363(13) 0.0338(12) 0.0178(10) 0.0129(9) 0.0072(10)
C018 0.0317(12) 0.0409(13) 0.0251(11) 0.0092(10) 0.0122(10) 0.0233(11)
C019 0.0201(11) 0.0372(13) 0.0280(12) 0.0061(10) 0.0135(9) 0.0011(10)
Cl1 0.0665(5) 0.0382(3) 0.0534(4) 0.0202(3) 0.0437(4) 0.0296(3)
Cl2 0.0595(4) 0.0343(3) 0.0520(4) 0.0201(3) 0.0260(3) 0.0274(3)

loop_
_atom_type_symbol
_atom_type_description
_atom_type_scat_dispersion_real
_atom_type_scat_dispersion_imag
_atom_type_scat_source
C C 0.0181 0.0091 'International Tables Vol C Tables 4.2.6.8 and 6.1.1.4'
H H 0.0000 0.0000 'International Tables Vol C Tables 4.2.6.8 and 6.1.1.4'
Cl Cl 0.3639 0.7018 'International Tables Vol C Tables 4.2.6.8 and 6.1.1.4'
N N 0.0311 0.0180 'International Tables Vol C Tables 4.2.6.8 and 6.1.1.4'

loop_
_geom_angle_atom_site_label_1
_geom_angle_atom_site_label_2
_geom_angle_atom_site_label_3
_geom_angle
_geom_angle_site_symmetry_1
_geom_angle_site_symmetry_3
_geom_angle_publ_flag
Cl05 C01F Cl01 110.65(14) . . ?
Cl05 C01F Cl04 110.13(14) . . ?
Cl01 C01F Cl04 111.06(15) . . ?
Cl05 C01F H01F 108.3 . . ?
Cl01 C01F H01F 108.3 . . ?
Cl04 C01F H01F 108.3 . . ?
Cl06 C01G Cl1 111.28(17) . . ?
Cl06 C01G Cl2 110.11(16) . . ?
Cl1 C01G Cl2 111.61(16) . . ?
Cl06 C01G H01G 107.9 . . ?
Cl1 C01G H01G 107.9 . . ?
Cl2 C01G H01G 107.9 . . ?
C00D N00A N008 102.53(17) . . ?
C00R N00B N008 102.21(17) . . ?
C00H N00C N007 102.69(17) . . ?
N00C N007 N009 115.39(17) . . ?
N00C N007 C00K 121.48(18) . . ?
N009 N007 C00K 123.12(18) . . ?
N00A N008 N00B 115.57(17) . . ?
N00A N008 C00F 122.59(17) . . ?
N00B N008 C00F 121.82(17) . . ?
C00V N009 N007 102.48(17) . . ?
N00A C00D C00R 109.69(19) . . ?
N00A C00D C00M 135.59(19) . . ?
C00R C00D C00M 114.71(19) . . ?
C00J C00E C00N 120.0(2) . . ?
C00J C00E C012 125.7(2) . . ?
C00N C00E C012 114.23(19) . . ?
C00G C00F C00S 121.8(2) . . ?
C00G C00F N008 118.79(19) . . ?
C00S C00F N008 119.43(19) . . ?
C00F C00G C00K 118.46(19) . . ?
C00F C00G H00G 120.8 . . ?
C00K C00G H00G 120.8 . . ?
N00C C00H C00V 109.71(19) . . ?
N00C C00H C012 135.2(2) . . ?
C00V C00H C012 115.05(19) . . ?
C00U C00I C00K 118.5(2) . . ?
C00U C00I H00I 120.8 . . ?
C00K C00I H00I 120.8 . . ?
C00E C00J C00X 119.7(2) . . ?
C00E C00J H00J 120.2 . . ?
C00X C00J H00J 120.2 . . ?
C00G C00K C00I 121.5(2) . . ?
C00G C00K N007 117.88(19) . . ?
C00I C00K N007 120.61(19) . . ?
C014 C00L C00P 120.2(2) . . ?
C014 C00L C011 125.8(2) . . ?
C00P C00L C011 114.02(19) . . ?
C00D C00M C00Y 104.32(17) . . ?
C00D C00M C00P 103.31(17) . . ?
C00Y C00M C00P 105.01(17) . . ?
C00D C00M H00M 114.3 . . ?
C00Y C00M H00M 114.3 . . ?
C00P C00M H00M 114.3 . . ?
C010 C00N C00E 120.1(2) . . ?
C010 C00N C00W 126.0(2) . . ?
C00E C00N C00W 113.87(19) . . ?
C015 C00O C00T 120.3(2) . . ?
C015 C00O H00O 119.8 . . ?
C00T C00O H00O 119.8 . . ?
C00T C00P C00L 120.3(2) . . ?
C00T C00P C00M 125.6(2) . . ?
C00L C00P C00M 114.17(19) . . ?
C019 C00Q C00Z 120.3(2) . . ?
C019 C00Q C00W 125.7(2) . . ?
C00Z C00Q C00W 113.98(19) . . ?
N00B C00R C00D 109.99(19) . . ?
N00B C00R C011 135.49(19) . . ?
C00D C00R C011 114.52(19) . . ?
C00U C00S C00F 118.18(19) . . ?
C00U C00S H00S 120.9 . . ?
C00F C00S H00S 120.9 . . ?
C00P C00T C00O 119.5(2) . . ?
C00P C00T H00T 120.3 . . ?
C00O C00T H00T 120.3 . . ?
C00I C00U C00S 121.5(2) . . ?
C00I C00U H00U 119.2 . . ?
C00S C00U H00U 119.2 . . ?
N009 C00V C00H 109.73(19) . . ?
N009 C00V C00W 135.8(2) . . ?
C00H C00V C00W 114.44(19) . . ?
C00V C00W C00Q 104.48(18) . . ?
C00V C00W C00N 103.31(17) . . ?
C00Q C00W C00N 104.98(17) . . ?
C00V C00W H00W 114.3 . . ?
C00Q C00W H00W 114.3 . . ?
C00N C00W H00W 114.3 . . ?
C016 C00X C00J 120.2(2) . . ?
C016 C00X H00X 119.9 . . ?
C00J C00X H00X 119.9 . . ?
C018 C00Y C013 120.1(2) . . ?
C018 C00Y C00M 125.4(2) . . ?
C013 C00Y C00M 114.49(19) . . ?
C017 C00Z C00Q 119.9(2) . . ?
C017 C00Z C012 125.8(2) . . ?
C00Q C00Z C012 114.2(2) . . ?
C013 C01A C01D 118.8(3) . . ?
C013 C01A H01A 120.6 . . ?
C01D C01A H01A 120.6 . . ?
C01C C01B C019 120.7(2) . . ?
C01C C01B H01B 119.6 . . ?
C019 C01B H01B 119.6 . . ?
C01B C01C C017 120.4(2) . . ?
C01B C01C H01C 119.8 . . ?
C017 C01C H01C 119.8 . . ?
C01E C01D C01A 120.8(2) . . ?
C01E C01D H01D 119.6 . . ?
C01A C01D H01D 119.6 . . ?
C01D C01E C018 120.7(2) . . ?
C01D C01E H01E 119.6 . . ?
C018 C01E H01E 119.6 . . ?
C00N C010 C016 119.6(2) . . ?
C00N C010 H010 120.2 . . ?
C016 C010 H010 120.2 . . ?
C00R C011 C013 103.91(18) . . ?
C00R C011 C00L 103.54(17) . . ?
C013 C011 C00L 105.24(17) . . ?
C00R C011 H011 114.3 . . ?
C013 C011 H011 114.3 . . ?
C00L C011 H011 114.3 . . ?
C00H C012 C00E 103.51(17) . . ?
C00H C012 C00Z 104.21(17) . . ?
C00E C012 C00Z 104.96(17) . . ?
C00H C012 H012 114.3 . . ?
C00E C012 H012 114.3 . . ?
C00Z C012 H012 114.3 . . ?
C01A C013 C00Y 120.7(2) . . ?
C01A C013 C011 125.3(2) . . ?
C00Y C013 C011 113.97(19) . . ?
C00L C014 C015 119.2(2) . . ?
C00L C014 H014 120.4 . . ?
C015 C014 H014 120.4 . . ?
C00O C015 C014 120.6(2) . . ?
C00O C015 H015 119.7 . . ?
C014 C015 H015 119.7 . . ?
C00X C016 C010 120.3(2) . . ?
C00X C016 H016 119.8 . . ?
C010 C016 H016 119.8 . . ?
C00Z C017 C01C 119.3(3) . . ?
C00Z C017 H017 120.4 . . ?
C01C C017 H017 120.4 . . ?
C00Y C018 C01E 118.8(3) . . ?
C00Y C018 H018 120.6 . . ?
C01E C018 H018 120.6 . . ?
C00Q C019 C01B 119.3(3) . . ?
C00Q C019 H019 120.3 . . ?
C01B C019 H019 120.3 . . ?

loop_
_geom_bond_atom_site_label_1
_geom_bond_atom_site_label_2
_geom_bond_distance
_geom_bond_site_symmetry_2
_geom_bond_publ_flag
Cl01 C01F 1.755(3) . ?
Cl04 C01F 1.766(3) . ?
Cl05 C01F 1.752(3) . ?
C01F H01F 1.0000 . ?
Cl06 C01G 1.738(3) . ?
C01G Cl1 1.745(3) . ?
C01G Cl2 1.755(3) . ?
C01G H01G 1.0000 . ?
N00A C00D 1.323(3) . ?
N00A N008 1.359(2) . ?
N00B C00R 1.324(3) . ?
N00B N008 1.363(2) . ?
N00C C00H 1.323(3) . ?
N00C N007 1.355(2) . ?
N007 N009 1.358(2) . ?
N007 C00K 1.412(3) . ?
N008 C00F 1.415(3) . ?
N009 C00V 1.326(3) . ?
C00D C00R 1.405(3) . ?
C00D C00M 1.508(3) . ?
C00E C00J 1.382(3) . ?
C00E C00N 1.410(3) . ?
C00E C012 1.533(3) . ?
C00F C00G 1.384(3) . ?
C00F C00S 1.398(3) . ?
C00G C00K 1.392(3) . ?
C00G H00G 0.9500 . ?
C00H C00V 1.399(3) . ?
C00H C012 1.504(3) . ?
C00I C00U 1.389(3) . ?
C00I C00K 1.396(3) . ?
C00I H00I 0.9500 . ?
C00J C00X 1.394(3) . ?
C00J H00J 0.9500 . ?
C00L C014 1.383(3) . ?
C00L C00P 1.408(3) . ?
C00L C011 1.540(3) . ?
C00M C00Y 1.530(3) . ?
C00M C00P 1.532(3) . ?
C00M H00M 1.0000 . ?
C00N C010 1.381(3) . ?
C00N C00W 1.539(3) . ?
C00O C015 1.389(3) . ?
C00O C00T 1.391(3) . ?
C00O H00O 0.9500 . ?
C00P C00T 1.385(3) . ?
C00Q C019 1.385(3) . ?
C00Q C00Z 1.409(3) . ?
C00Q C00W 1.535(3) . ?
C00R C011 1.509(3) . ?
C00S C00U 1.394(3) . ?
C00S H00S 0.9500 . ?
C00T H00T 0.9500 . ?
C00U H00U 0.9500 . ?
C00V C00W 1.511(3) . ?
C00W H00W 1.0000 . ?
C00X C016 1.389(3) . ?
C00X H00X 0.9500 . ?
C00Y C018 1.384(3) . ?
C00Y C013 1.405(3) . ?
C00Z C017 1.386(3) . ?
C00Z C012 1.534(3) . ?
C01A C013 1.386(3) . ?
C01A C01D 1.395(4) . ?
C01A H01A 0.9500 . ?
C01B C01C 1.382(4) . ?
C01B C019 1.390(4) . ?
C01B H01B 0.9500 . ?
C01C C017 1.399(4) . ?
C01C H01C 0.9500 . ?
C01D C01E 1.375(5) . ?
C01D H01D 0.9500 . ?
C01E C018 1.403(4) . ?
C01E H01E 0.9500 . ?
C010 C016 1.395(3) . ?
C010 H010 0.9500 . ?
C011 C013 1.532(3) . ?
C011 H011 1.0000 . ?
C012 H012 1.0000 . ?
C014 C015 1.397(3) . ?
C014 H014 0.9500 . ?
C015 H015 0.9500 . ?
C016 H016 0.9500 . ?
C017 H017 0.9500 . ?
C018 H018 0.9500 . ?
C019 H019 0.9500 . ?

loop_
_geom_hbond_atom_site_label_D
_geom_hbond_atom_site_label_H
_geom_hbond_atom_site_label_A
_geom_hbond_distance_DH
_geom_hbond_distance_HA
_geom_hbond_distance_DA
_geom_hbond_angle_DHA
_geom_hbond_site_symmetry_A
_geom_hbond_publ_flag
C01F H01F N009 1.00 2.26 3.240(3) 166.7 . yes
C01G H01G N00A 1.00 2.64 3.612(3) 163.8 1_655 yes
C01G H01G N008 1.00 2.52 3.482(3) 161.7 1_655 yes

loop_
_geom_torsion_atom_site_label_1
_geom_torsion_atom_site_label_2
_geom_torsion_atom_site_label_3
_geom_torsion_atom_site_label_4
_geom_torsion
_geom_torsion_site_symmetry_1
_geom_torsion_site_symmetry_2
_geom_torsion_site_symmetry_3
_geom_torsion_site_symmetry_4
_geom_torsion_publ_flag
C00H N00C N007 N009 0.6(2) . . . . ?
C00H N00C N007 C00K 179.48(19) . . . . ?
C00D N00A N008 N00B -0.6(2) . . . . ?
C00D N00A N008 C00F -179.16(19) . . . . ?
C00R N00B N008 N00A 0.1(2) . . . . ?
C00R N00B N008 C00F 178.64(19) . . . . ?
N00C N007 N009 C00V -0.3(2) . . . . ?
C00K N007 N009 C00V -179.16(19) . . . . ?
N008 N00A C00D C00R 0.9(2) . . . . ?
N008 N00A C00D C00M 179.9(2) . . . . ?
N00A N008 C00F C00G -168.61(19) . . . . ?
N00B N008 C00F C00G 12.9(3) . . . . ?
N00A N008 C00F C00S 11.5(3) . . . . ?
N00B N008 C00F C00S -166.93(19) . . . . ?
C00S C00F C00G C00K 1.9(3) . . . . ?
N008 C00F C00G C00K -178.01(19) . . . . ?
N007 N00C C00H C00V -0.6(2) . . . . ?
N007 N00C C00H C012 -178.1(2) . . . . ?
C00N C00E C00J C00X -0.5(3) . . . . ?
C012 C00E C00J C00X 179.1(2) . . . . ?
C00F C00G C00K C00I -1.9(3) . . . . ?
C00F C00G C00K N007 178.14(19) . . . . ?
C00U C00I C00K C00G 0.8(3) . . . . ?
C00U C00I C00K N007 -179.2(2) . . . . ?
N00C N007 C00K C00G -8.2(3) . . . . ?
N009 N007 C00K C00G 170.52(19) . . . . ?
N00C N007 C00K C00I 171.8(2) . . . . ?
N009 N007 C00K C00I -9.5(3) . . . . ?
N00A C00D C00M C00Y 127.1(3) . . . . ?
C00R C00D C00M C00Y -53.9(2) . . . . ?
N00A C00D C00M C00P -123.3(3) . . . . ?
C00R C00D C00M C00P 55.7(2) . . . . ?
C00J C00E C00N C010 -0.4(3) . . . . ?
C012 C00E C00N C010 179.92(19) . . . . ?
C00J C00E C00N C00W -179.46(19) . . . . ?
C012 C00E C00N C00W 0.9(3) . . . . ?
C014 C00L C00P C00T 0.6(3) . . . . ?
C011 C00L C00P C00T -179.14(19) . . . . ?
C014 C00L C00P C00M 179.92(19) . . . . ?
C011 C00L C00P C00M 0.2(3) . . . . ?
C00D C00M C00P C00T 124.2(2) . . . . ?
C00Y C00M C00P C00T -126.7(2) . . . . ?
C00D C00M C00P C00L -55.1(2) . . . . ?
C00Y C00M C00P C00L 54.0(2) . . . . ?
N008 N00B C00R C00D 0.5(2) . . . . ?
N008 N00B C00R C011 -179.0(2) . . . . ?
N00A C00D C00R N00B -0.9(3) . . . . ?
C00M C00D C00R N00B 179.81(18) . . . . ?
N00A C00D C00R C011 178.67(18) . . . . ?
C00M C00D C00R C011 -0.6(3) . . . . ?
C00G C00F C00S C00U -0.8(3) . . . . ?
N008 C00F C00S C00U 179.08(19) . . . . ?
C00L C00P C00T C00O 0.4(3) . . . . ?
C00M C00P C00T C00O -178.9(2) . . . . ?
C015 C00O C00T C00P -1.2(3) . . . . ?
C00K C00I C00U C00S 0.3(3) . . . . ?
C00F C00S C00U C00I -0.3(3) . . . . ?
N007 N009 C00V C00H -0.1(2) . . . . ?
N007 N009 C00V C00W 177.4(2) . . . . ?
N00C C00H C00V N009 0.5(3) . . . . ?
C012 C00H C00V N009 178.51(18) . . . . ?
N00C C00H C00V C00W -177.59(18) . . . . ?
C012 C00H C00V C00W 0.4(3) . . . . ?
N009 C00V C00W C00Q 128.0(3) . . . . ?
C00H C00V C00W C00Q -54.6(2) . . . . ?
N009 C00V C00W C00N -122.4(3) . . . . ?
C00H C00V C00W C00N 55.0(2) . . . . ?
C019 C00Q C00W C00V -128.1(2) . . . . ?
C00Z C00Q C00W C00V 53.4(2) . . . . ?
C019 C00Q C00W C00N 123.5(2) . . . . ?
C00Z C00Q C00W C00N -54.9(2) . . . . ?
C010 C00N C00W C00V 125.7(2) . . . . ?
C00E C00N C00W C00V -55.3(2) . . . . ?
C010 C00N C00W C00Q -125.0(2) . . . . ?
C00E C00N C00W C00Q 53.9(2) . . . . ?
C00E C00J C00X C016 0.6(3) . . . . ?
C00D C00M C00Y C018 -127.5(2) . . . . ?
C00P C00M C00Y C018 124.1(2) . . . . ?
C00D C00M C00Y C013 53.5(2) . . . . ?
C00P C00M C00Y C013 -54.8(2) . . . . ?
C019 C00Q C00Z C017 1.5(3) . . . . ?
C00W C00Q C00Z C017 -179.94(19) . . . . ?
C019 C00Q C00Z C012 -177.62(19) . . . . ?
C00W C00Q C00Z C012 0.9(3) . . . . ?
C019 C01B C01C C017 0.4(4) . . . . ?
C013 C01A C01D C01E 0.2(4) . . . . ?
C01A C01D C01E C018 0.1(4) . . . . ?
C00E C00N C010 C016 1.2(3) . . . . ?
C00W C00N C010 C016 -179.9(2) . . . . ?
N00B C00R C011 C013 -125.4(3) . . . . ?
C00D C00R C011 C013 55.1(2) . . . . ?
N00B C00R C011 C00L 124.8(3) . . . . ?
C00D C00R C011 C00L -54.6(2) . . . . ?
C014 C00L C011 C00R -125.1(2) . . . . ?
C00P C00L C011 C00R 54.6(2) . . . . ?
C014 C00L C011 C013 126.1(2) . . . . ?
C00P C00L C011 C013 -54.2(2) . . . . ?
N00C C00H C012 C00E 122.0(3) . . . . ?
C00V C00H C012 C00E -55.4(2) . . . . ?
N00C C00H C012 C00Z -128.5(3) . . . . ?
C00V C00H C012 C00Z 54.2(2) . . . . ?
C00J C00E C012 C00H -125.5(2) . . . . ?
C00N C00E C012 C00H 54.1(2) . . . . ?
C00J C00E C012 C00Z 125.5(2) . . . . ?
C00N C00E C012 C00Z -54.9(2) . . . . ?
C017 C00Z C012 C00H 126.3(2) . . . . ?
C00Q C00Z C012 C00H -54.6(2) . . . . ?
C017 C00Z C012 C00E -125.2(2) . . . . ?
C00Q C00Z C012 C00E 53.9(2) . . . . ?
C01D C01A C013 C00Y -1.1(3) . . . . ?
C01D C01A C013 C011 178.8(2) . . . . ?
C018 C00Y C013 C01A 1.8(3) . . . . ?
C00M C00Y C013 C01A -179.2(2) . . . . ?
C018 C00Y C013 C011 -178.2(2) . . . . ?
C00M C00Y C013 C011 0.8(3) . . . . ?
C00R C011 C013 C01A 125.1(2) . . . . ?
C00L C011 C013 C01A -126.4(2) . . . . ?
C00R C011 C013 C00Y -55.0(2) . . . . ?
C00L C011 C013 C00Y 53.5(2) . . . . ?
C00P C00L C014 C015 -0.7(3) . . . . ?
C011 C00L C014 C015 179.0(2) . . . . ?
C00T C00O C015 C014 1.1(3) . . . . ?
C00L C014 C015 C00O -0.2(3) . . . . ?
C00J C00X C016 C010 0.2(3) . . . . ?
C00N C010 C016 C00X -1.1(3) . . . . ?
C00Q C00Z C017 C01C -1.6(3) . . . . ?
C012 C00Z C017 C01C 177.5(2) . . . . ?
C01B C01C C017 C00Z 0.6(3) . . . . ?
C013 C00Y C018 C01E -1.5(3) . . . . ?
C00M C00Y C018 C01E 179.7(2) . . . . ?
C01D C01E C018 C00Y 0.5(4) . . . . ?
C00Z C00Q C019 C01B -0.5(3) . . . . ?
C00W C00Q C019 C01B -178.9(2) . . . . ?
C01C C01B C019 C00Q -0.5(4) . . . . ?
